data_7100263
loop_
_publ_author_name
'Barbara Gehrhus'
'Floria Antolini'
'P. B. Hitchcock'
'M. Lappert'

_publ_section_title
;
Crystalline Na-Si(NN) derivatives [Si(NN) =
Si{(NCH2tBu)2C6H4-1,2}]: the silylenoid [Si(NN)OMe]-, the dianion
[(NN)Si-Si(NN)]2-, and the radical anion c-[Si(NN)]3-.
;
_journal_name_full 'Chemical Communications'
_journal_paper_doi 10.1039/b509310d
_journal_year 2005
_chemical_formula_moiety 'C50 H94 N4 Na2 O6 Si2'
_chemical_formula_structural 'C50 H94 N4 Na2 O6 Si2'
_chemical_formula_sum 'C50 H94 N4 Na2 O6 Si2'
_chemical_formula_weight 949.45
_space_group_IT_number 14
_symmetry_cell_setting monoclinic
_symmetry_space_group_name_Hall '-P 2ybc'
_symmetry_space_group_name_H-M 'P 1 21/c 1'
_cell_angle_alpha 90
_cell_angle_beta 102.275(2)
_cell_angle_gamma 90
_cell_formula_units_Z 2
_cell_length_a 12.0924(4)
_cell_length_b 11.3065(5)
_cell_length_c 21.7705(8)
_cell_measurement_temperature 173(2)
_cell_measurement_wavelength 0.71073
_cell_volume 2908.47(19)
_diffrn_ambient_temperature 173(2)
_exptl_crystal_density_diffrn 1.084
_cod_original_sg_symbol_H-M 'P 21/c'
_cod_database_code 7100263

loop_
_symmetry_equiv_pos_as_xyz
'x, y, z'
'-x, y+1/2, -z+1/2'
'-x, -y, -z'
'x, -y-1/2, z-1/2'

loop_
_atom_site_label
_atom_site_type_symbol
_atom_site_fract_x
_atom_site_fract_y
_atom_site_fract_z
_atom_site_U_iso_or_equiv
_atom_site_adp_type
_atom_site_occupancy
_atom_site_symmetry_multiplicity
_atom_site_calc_flag
_atom_site_refinement_flags
_atom_site_disorder_assembly
_atom_site_disorder_group
Si Si 0.37297(9) 0.86726(9) 0.04340(5) 0.0382(4) Uani 1 1 d . . .
Na Na 0.63477(12) 0.89234(13) 0.01784(7) 0.0438(5) Uani 1 1 d . . .
O1 O 0.4903(2) 0.7816(2) 0.04038(13) 0.0455(7) Uani 1 1 d . . .
O2 O 0.7687(3) 0.8638(3) 0.11447(17) 0.0731(10) Uani 1 1 d . . .
O3 O 0.7686(4) 0.8030(4) -0.0322(2) 0.1000(15) Uani 1 1 d . . .
N1 N 0.2512(2) 0.7771(3) 0.01448(14) 0.0390(8) Uani 1 1 d . . .
N2 N 0.3539(3) 0.8331(3) 0.12148(15) 0.0408(8) Uani 1 1 d . . .
C1 C 0.2092(3) 0.7187(3) 0.06136(19) 0.0412(9) Uani 1 1 d . . .
C2 C 0.2690(3) 0.7504(4) 0.12273(19) 0.0426(9) Uani 1 1 d . . .
C3 C 0.2392(4) 0.6990(4) 0.1747(2) 0.0559(11) Uani 1 1 d . . .
H3 H 0.2789 0.7191 0.2158 0.067 Uiso 1 1 calc R . .
C4 C 0.1501(5) 0.6173(5) 0.1662(3) 0.0711(15) Uani 1 1 d . . .
H4 H 0.1304 0.5812 0.2018 0.085 Uiso 1 1 calc R . .
C5 C 0.0914(4) 0.5889(5) 0.1073(3) 0.0733(15) Uani 1 1 d . . .
H5 H 0.0301 0.5347 0.1024 0.088 Uiso 1 1 calc R . .
C6 C 0.1202(4) 0.6382(4) 0.0545(2) 0.0580(12) Uani 1 1 d . . .
H6 H 0.0793 0.6172 0.0137 0.07 Uiso 1 1 calc R . .
C7 C 0.1833(3) 0.7833(4) -0.04966(19) 0.0472(10) Uani 1 1 d . . .
H7A H 0.1839 0.8664 -0.064 0.057 Uiso 1 1 calc R . .
H7B H 0.1042 0.7636 -0.0481 0.057 Uiso 1 1 calc R . .
C8 C 0.2184(4) 0.7041(4) -0.0999(2) 0.0538(11) Uani 1 1 d . . .
C9 C 0.2322(5) 0.5756(4) -0.0799(3) 0.0726(15) Uani 1 1 d . . .
H9A H 0.2912 0.569 -0.0415 0.109 Uiso 1 1 calc R . .
H9B H 0.2537 0.5288 -0.1134 0.109 Uiso 1 1 calc R . .
H9C H 0.1604 0.5458 -0.0719 0.109 Uiso 1 1 calc R . .
C10 C 0.3305(4) 0.7491(5) -0.1124(2) 0.0702(14) Uani 1 1 d . . .
H10A H 0.3514 0.7022 -0.1461 0.105 Uiso 1 1 calc R . .
H10B H 0.3896 0.7416 -0.0741 0.105 Uiso 1 1 calc R . .
H10C H 0.3226 0.8323 -0.1251 0.105 Uiso 1 1 calc R . .
C11 C 0.1252(5) 0.7143(6) -0.1591(2) 0.0835(18) Uani 1 1 d . . .
H11A H 0.0539 0.6848 -0.1504 0.125 Uiso 1 1 calc R . .
H11B H 0.1457 0.6673 -0.1928 0.125 Uiso 1 1 calc R . .
H11C H 0.1162 0.7973 -0.1721 0.125 Uiso 1 1 calc R . .
C12 C 0.4378(4) 0.8610(4) 0.1787(2) 0.0537(11) Uani 1 1 d . . .
H12A H 0.5132 0.8637 0.1678 0.064 Uiso 1 1 calc R . .
H12B H 0.439 0.7951 0.2087 0.064 Uiso 1 1 calc R . .
C13 C 0.4216(5) 0.9763(4) 0.2125(2) 0.0719(15) Uani 1 1 d . . .
C14 C 0.5146(7) 0.9782(7) 0.2734(3) 0.118(3) Uani 1 1 d . . .
H14A H 0.5075 1.0506 0.2971 0.176 Uiso 1 1 calc R . .
H14B H 0.5892 0.9761 0.2627 0.176 Uiso 1 1 calc R . .
H14C H 0.5059 0.9091 0.2992 0.176 Uiso 1 1 calc R . .
C15 C 0.3027(7) 0.9806(6) 0.2287(3) 0.099(2) Uani 1 1 d . . .
H15A H 0.2444 0.9781 0.1898 0.148 Uiso 1 1 calc R . .
H15B H 0.295 1.0539 0.2515 0.148 Uiso 1 1 calc R . .
H15C H 0.2935 0.9125 0.255 0.148 Uiso 1 1 calc R . .
C16 C 0.4331(6) 1.0828(5) 0.1720(3) 0.0854(19) Uani 1 1 d . . .
H16A H 0.5073 1.0811 0.1607 0.128 Uiso 1 1 calc R . .
H16B H 0.4261 1.1554 0.1955 0.128 Uiso 1 1 calc R . .
H16C H 0.3735 1.0808 0.1337 0.128 Uiso 1 1 calc R . .
C17 C 0.7784(10) 0.9160(10) 0.1713(4) 0.157(4) Uani 1 1 d . . .
H17A H 0.704 0.9206 0.1834 0.188 Uiso 1 1 calc R . .
H17B H 0.81 0.9968 0.1713 0.188 Uiso 1 1 calc R . .
C18 C 0.855(2) 0.8392(13) 0.2133(6) 0.44(2) Uani 1 1 d . . .
H18A H 0.9289 0.8799 0.2255 0.53 Uiso 1 1 calc R . .
H18B H 0.8253 0.8286 0.252 0.53 Uiso 1 1 calc R . .
C19 C 0.8717(8) 0.7389(9) 0.1927(4) 0.140(3) Uani 1 1 d . . .
H19A H 0.8186 0.6791 0.2029 0.168 Uiso 1 1 calc R . .
H19B H 0.9506 0.7119 0.208 0.168 Uiso 1 1 calc R . .
C20 C 0.8471(12) 0.7685(10) 0.1236(5) 0.217(8) Uani 1 1 d . . .
H20A H 0.9176 0.7919 0.1105 0.261 Uiso 1 1 calc R . .
H20B H 0.8145 0.6991 0.0984 0.261 Uiso 1 1 calc R . .
C21 C 0.8766(10) 0.8743(13) -0.0229(8) 0.224(8) Uani 1 1 d . . .
H21A H 0.8798 0.9258 0.0143 0.269 Uiso 1 1 calc R . .
H21B H 0.941 0.8186 -0.0125 0.269 Uiso 1 1 calc R . .
C22 C 0.8935(8) 0.9461(9) -0.0730(6) 0.156(4) Uani 1 1 d . . .
H22A H 0.8286 0.9991 -0.0859 0.234 Uiso 1 1 calc R . .
H22B H 0.9013 0.896 -0.1086 0.234 Uiso 1 1 calc R . .
H22C H 0.9625 0.9931 -0.0595 0.234 Uiso 1 1 calc R . .
C23 C 0.7922(9) 0.7038(9) -0.0615(6) 0.166(5) Uani 1 1 d . . .
H23A H 0.8543 0.658 -0.035 0.2 Uiso 1 1 calc R . .
H23B H 0.8122 0.7218 -0.1023 0.2 Uiso 1 1 calc R . .
C24 C 0.6799(6) 0.6393(6) -0.0703(4) 0.104(2) Uani 1 1 d . . .
H24A H 0.6207 0.6866 -0.097 0.156 Uiso 1 1 calc R . .
H24B H 0.6606 0.6269 -0.0293 0.156 Uiso 1 1 calc R . .
H24C H 0.6858 0.5625 -0.0903 0.156 Uiso 1 1 calc R . .
C25 C 0.5020(4) 0.6628(4) 0.0631(2) 0.0593(12) Uani 1 1 d . . .
H25A H 0.4448 0.647 0.0879 0.089 Uiso 1 1 calc R . .
H25B H 0.5777 0.6519 0.0895 0.089 Uiso 1 1 calc R . .
H25C H 0.4915 0.6081 0.0274 0.089 Uiso 1 1 calc R . .

loop_
_atom_site_aniso_label
_atom_site_aniso_U_11
_atom_site_aniso_U_22
_atom_site_aniso_U_33
_atom_site_aniso_U_23
_atom_site_aniso_U_13
_atom_site_aniso_U_12
Si 0.0406(6) 0.0351(6) 0.0404(6) 0.0035(4) 0.0121(4) -0.0018(4)
Na 0.0391(8) 0.0398(8) 0.0518(9) 0.0096(7) 0.0078(7) -0.0010(6)
O1 0.0375(14) 0.0412(15) 0.0583(17) 0.0092(13) 0.0113(12) 0.0001(11)
O2 0.070(2) 0.071(2) 0.065(2) 0.0034(18) -0.0150(17) 0.0147(18)
O3 0.125(4) 0.086(3) 0.085(3) -0.008(2) 0.012(3) 0.049(3)
N1 0.0360(16) 0.0410(18) 0.0396(17) 0.0043(14) 0.0075(14) 0.0045(14)
N2 0.0436(17) 0.0380(17) 0.0406(17) 0.0035(14) 0.0081(14) -0.0039(14)
C1 0.0327(19) 0.042(2) 0.050(2) 0.0066(18) 0.0128(17) 0.0035(16)
C2 0.038(2) 0.044(2) 0.048(2) 0.0076(18) 0.0129(17) 0.0014(17)
C3 0.062(3) 0.054(3) 0.055(3) 0.012(2) 0.020(2) -0.003(2)
C4 0.072(3) 0.079(4) 0.068(3) 0.025(3) 0.028(3) -0.013(3)
C5 0.055(3) 0.077(3) 0.092(4) 0.012(3) 0.025(3) -0.026(3)
C6 0.038(2) 0.067(3) 0.068(3) 0.006(2) 0.009(2) -0.010(2)
C7 0.038(2) 0.057(2) 0.046(2) 0.0005(19) 0.0067(17) 0.0047(19)
C8 0.047(2) 0.066(3) 0.048(2) -0.012(2) 0.0086(19) -0.004(2)
C9 0.070(3) 0.055(3) 0.091(4) -0.023(3) 0.014(3) -0.009(3)
C10 0.064(3) 0.094(4) 0.060(3) -0.023(3) 0.029(2) -0.010(3)
C11 0.069(3) 0.126(5) 0.050(3) -0.020(3) -0.001(2) 0.001(3)
C12 0.061(3) 0.052(3) 0.044(2) 0.0055(19) 0.003(2) -0.007(2)
C13 0.114(4) 0.056(3) 0.044(3) -0.001(2) 0.011(3) -0.022(3)
C14 0.178(8) 0.113(6) 0.048(3) -0.008(3) -0.008(4) -0.050(5)
C15 0.153(6) 0.071(4) 0.087(4) -0.014(3) 0.060(4) -0.003(4)
C16 0.141(5) 0.053(3) 0.061(3) -0.003(3) 0.019(3) -0.031(3)
C17 0.201(10) 0.158(8) 0.089(5) -0.010(5) -0.019(6) 0.091(8)
C18 0.82(5) 0.190(13) 0.164(12) -0.087(10) -0.25(2) 0.31(2)
C19 0.141(7) 0.140(8) 0.131(8) 0.048(6) 0.010(6) 0.041(6)
C20 0.284(15) 0.197(11) 0.116(7) -0.039(7) -0.079(9) 0.158(11)
C21 0.156(10) 0.196(13) 0.38(2) 0.106(13) 0.186(13) 0.048(9)
C22 0.116(7) 0.114(7) 0.242(13) 0.023(8) 0.047(8) 0.004(6)
C23 0.144(9) 0.125(8) 0.213(12) -0.011(8) -0.001(8) 0.064(7)
C24 0.105(5) 0.082(4) 0.120(6) 0.026(4) 0.013(4) -0.005(4)
C25 0.049(2) 0.049(2) 0.083(3) 0.014(2) 0.019(2) 0.010(2)

loop_
_geom_bond_atom_site_label_1
_geom_bond_atom_site_label_2
_geom_bond_distance
_geom_bond_site_symmetry_2
_geom_bond_publ_flag
Si O1 1.731(3) . ?
Si N1 1.792(3) . ?
Si N2 1.805(3) . ?
Si Na 3.0201(18) 3_675 ?
Na O1 2.286(3) . ?
Na O3 2.361(5) . ?
Na O2 2.388(4) . ?
O1 C25 1.428(5) . ?
O2 C17 1.354(9) . ?
O2 C20 1.421(9) . ?
O3 C23 1.351(10) . ?
O3 C21 1.511(13) . ?
N1 C1 1.398(5) . ?
N1 C7 1.463(5) . ?
N2 C2 1.393(5) . ?
N2 C12 1.464(5) . ?
C1 C6 1.393(6) . ?
C1 C2 1.423(6) . ?
C2 C3 1.385(6) . ?
C3 C4 1.401(7) . ?
C4 C5 1.366(8) . ?
C5 C6 1.387(7) . ?
C7 C8 1.541(6) . ?
C8 C9 1.516(7) . ?
C8 C11 1.526(6) . ?
C8 C10 1.526(7) . ?
C12 C13 1.529(7) . ?
C13 C16 1.517(7) . ?
C13 C14 1.546(8) . ?
C13 C15 1.552(9) . ?
C17 C18 1.445(13) . ?
C18 C19 1.252(13) . ?
C19 C20 1.508(13) . ?
C21 C22 1.410(14) . ?
C23 C24 1.518(12) . ?
